data_7217088
loop_
_publ_author_name
'Li, Qipeng'
'Qian, Jinjie'

_publ_section_title
;
 Multifarious zinc coordination polymers based on
 biphenyl-3,3',5,5'-tetracarboxylate and different flexibility of N-donor
 ligands
;
_journal_name_full 'RSC Advances'
_journal_paper_doi 10.1039/C4RA04505J
_journal_year 2014
_chemical_formula_sum 'C24 H25 N4 O5 Zn'
_chemical_formula_weight 514.85
_chemical_name_systematic
;
?
;
_space_group_IT_number 14
_symmetry_space_group_name_Hall '-P 2ybc'
_symmetry_space_group_name_H-M 'P 1 21/c 1'
_atom_sites_solution_hydrogens geom
_atom_sites_solution_primary direct
_atom_sites_solution_secondary difmap
_audit_creation_method SHELXL-97
_cell_angle_alpha 90.00
_cell_angle_beta 99.720(4)
_cell_angle_gamma 90.00
_cell_formula_units_Z 4
_cell_length_a 10.1877(9)
_cell_length_b 12.7877(11)
_cell_length_c 17.6909(18)
_cell_measurement_temperature 298(2)
_cell_volume 2271.6(4)
_computing_structure_refinement 'SHELXL-97 (Sheldrick, 1997)'
_computing_structure_solution 'SHELXS-97 (Sheldrick, 1990)'
_diffrn_ambient_temperature 298(2)
_diffrn_measured_fraction_theta_full 0.996
_diffrn_measured_fraction_theta_max 0.996
_diffrn_radiation_monochromator graphite
_diffrn_radiation_source 'fine-focus sealed tube'
_diffrn_radiation_type MoK\a
_diffrn_radiation_wavelength 0.71073
_diffrn_reflns_av_R_equivalents 0.0415
_diffrn_reflns_av_sigmaI/netI 0.0407
_diffrn_reflns_limit_h_max 13
_diffrn_reflns_limit_h_min -12
_diffrn_reflns_limit_k_max 16
_diffrn_reflns_limit_k_min -16
_diffrn_reflns_limit_l_max 22
_diffrn_reflns_limit_l_min -22
_diffrn_reflns_number 17541
_diffrn_reflns_theta_full 27.43
_diffrn_reflns_theta_max 27.43
_diffrn_reflns_theta_min 2.03
_exptl_absorpt_coefficient_mu 1.126
_exptl_absorpt_correction_T_max 0.8062
_exptl_absorpt_correction_T_min 0.7288
_exptl_crystal_density_diffrn 1.505
_exptl_crystal_density_method 'not measured'
_exptl_crystal_F_000 1068
_exptl_crystal_size_max 0.30
_exptl_crystal_size_mid 0.25
_exptl_crystal_size_min 0.20
_refine_diff_density_max 0.391
_refine_diff_density_min -0.921
_refine_diff_density_rms 0.137
_refine_ls_extinction_method none
_refine_ls_goodness_of_fit_ref 1.039
_refine_ls_hydrogen_treatment mixed
_refine_ls_matrix_type full
_refine_ls_number_parameters 313
_refine_ls_number_reflns 5166
_refine_ls_number_restraints 0
_refine_ls_restrained_S_all 1.039
_refine_ls_R_factor_all 0.0539
_refine_ls_R_factor_gt 0.0464
_refine_ls_shift/su_max 0.002
_refine_ls_shift/su_mean 0.000
_refine_ls_structure_factor_coef Fsqd
_refine_ls_weighting_details 'calc w=1/[\s^2^(Fo^2^)+(0.1200P)^2^+0.0000P] where P=(Fo^2^+2Fc^2^)/3'
_refine_ls_weighting_scheme calc
_refine_ls_wR_factor_gt 0.1489
_refine_ls_wR_factor_ref 0.1670
_reflns_number_gt 4679
_reflns_number_total 5166
_reflns_threshold_expression >2sigma(I)
_cod_data_source_file c4ra04505j2.cif
_cod_data_source_block Zn-bptc-bpmp
_cod_original_sg_symbol_H-M P21/c
_cod_database_code 7217088

loop_
_symmetry_equiv_pos_as_xyz
'x, y, z'
'-x, y+1/2, -z+1/2'
'-x, -y, -z'
'x, -y-1/2, z-1/2'

loop_
_atom_site_label
_atom_site_type_symbol
_atom_site_fract_x
_atom_site_fract_y
_atom_site_fract_z
_atom_site_U_iso_or_equiv
_atom_site_adp_type
_atom_site_occupancy
_atom_site_symmetry_multiplicity
_atom_site_calc_flag
_atom_site_refinement_flags
Zn1 Zn 0.00423(3) 0.46314(2) 0.616688(14) 0.02679(15) Uani 1 1 d .
O1 O 0.0600(2) 0.35213(13) 0.54408(10) 0.0359(4) Uani 1 1 d .
O2 O 0.10069(19) 0.40498(13) 0.42927(9) 0.0315(4) Uani 1 1 d .
O4 O -0.0101(2) -0.01312(16) 0.23677(10) 0.0348(4) Uani 1 1 d .
O3 O 0.0808(2) 0.13775(14) 0.21834(9) 0.0366(4) Uani 1 1 d .
N3 N 0.4887(2) 1.0924(2) 0.61998(14) 0.0409(6) Uani 1 1 d .
N1 N 0.1812(2) 0.55288(16) 0.62154(13) 0.0322(5) Uani 1 1 d .
N4 N 0.8178(2) 1.38574(16) 0.61466(12) 0.0333(5) Uani 1 1 d .
N2 N 0.4797(2) 0.87085(19) 0.64352(14) 0.0395(5) Uani 1 1 d .
C3 C 0.0692(2) 0.22304(16) 0.44946(12) 0.0238(5) Uani 1 1 d .
C7 C 0.0786(2) 0.33632(17) 0.47638(12) 0.0250(5) Uani 1 1 d .
C1 C 0.0156(3) 0.04131(15) 0.47310(13) 0.0226(5) Uani 1 1 d .
C21 C 0.6001(3) 1.3714(2) 0.6483(2) 0.0480(7) Uani 1 1 d .
H21 H 0.5304 1.4034 0.6673 0.058 Uiso 1 1 calc R
C17 C 0.5659(4) 1.0426(2) 0.6869(2) 0.0516(9) Uani 1 1 d .
H17A H 0.5148 1.0418 0.7284 0.062 Uiso 1 1 calc R
H17B H 0.6468 1.0821 0.7036 0.062 Uiso 1 1 calc R
C16 C 0.3656(3) 1.0333(2) 0.5974(2) 0.0477(8) Uani 1 1 d .
H16A H 0.3122 1.0660 0.5531 0.057 Uiso 1 1 calc R
H16B H 0.3146 1.0335 0.6389 0.057 Uiso 1 1 calc R
C15 C 0.3977(3) 0.9226(2) 0.57824(17) 0.0410(7) Uani 1 1 d .
H15A H 0.3156 0.8838 0.5636 0.049 Uiso 1 1 calc R
H15B H 0.4448 0.9228 0.5349 0.049 Uiso 1 1 calc R
C5 C 0.0439(2) 0.09899(18) 0.34524(12) 0.0251(5) Uani 1 1 d .
C4 C 0.0726(2) 0.20032(18) 0.37271(12) 0.0255(5) Uani 1 1 d .
H4A H 0.0938 0.2523 0.3400 0.031 Uiso 1 1 calc R
C18 C 0.6008(3) 0.9321(3) 0.6680(2) 0.0516(8) Uani 1 1 d .
H18A H 0.6539 0.9331 0.6273 0.062 Uiso 1 1 calc R
H18B H 0.6533 0.8999 0.7127 0.062 Uiso 1 1 calc R
C8 C 0.0390(3) 0.07340(19) 0.26205(13) 0.0282(5) Uani 1 1 d .
C6 C 0.0144(3) 0.02121(19) 0.39555(14) 0.0270(5) Uani 1 1 d .
H6 H -0.0066 -0.0457 0.3767 0.032 Uiso 1 1 calc R
C2 C 0.0449(2) 0.14433(17) 0.49946(12) 0.0242(5) Uani 1 1 d .
H2 H 0.0480 0.1597 0.5511 0.029 Uiso 1 1 calc R
C19 C 0.4687(4) 1.2034(3) 0.6323(2) 0.0533(8) Uani 1 1 d .
H19A H 0.4450 1.2134 0.6827 0.064 Uiso 1 1 calc R
H19B H 0.3951 1.2283 0.5945 0.064 Uiso 1 1 calc R
C12 C 0.2778(3) 0.5331(2) 0.58089(18) 0.0409(7) Uani 1 1 d .
H12 H 0.2735 0.4717 0.5524 0.049 Uiso 1 1 calc R
C11 C 0.1906(3) 0.6416(2) 0.66280(15) 0.0343(6) Uani 1 1 d .
H11 H 0.1252 0.6558 0.6922 0.041 Uiso 1 1 calc R
C10 C 0.2932(3) 0.7127(2) 0.66359(16) 0.0373(6) Uani 1 1 d .
H10 H 0.2948 0.7741 0.6919 0.045 Uiso 1 1 calc R
C23 C 0.8070(3) 1.2859(2) 0.5942(2) 0.0462(7) Uani 1 1 d .
H23 H 0.8778 1.2555 0.5753 0.055 Uiso 1 1 calc R
C9 C 0.3939(3) 0.6915(2) 0.62160(16) 0.0372(6) Uani 1 1 d .
C14 C 0.5108(3) 0.7649(3) 0.6241(2) 0.0477(8) Uani 1 1 d .
H14A H 0.5844 0.7394 0.6617 0.057 Uiso 1 1 calc R
H14B H 0.5392 0.7648 0.5745 0.057 Uiso 1 1 calc R
C20 C 0.5908(3) 1.2669(2) 0.62652(17) 0.0397(6) Uani 1 1 d .
C24 C 0.6972(3) 1.2239(2) 0.59915(19) 0.0452(7) Uani 1 1 d .
H24 H 0.6956 1.1541 0.5842 0.054 Uiso 1 1 calc R
C13 C 0.3839(3) 0.6002(2) 0.57945(17) 0.0421(7) Uani 1 1 d .
H13 H 0.4485 0.5837 0.5500 0.050 Uiso 1 1 calc R
C22 C 0.7135(3) 1.4274(2) 0.64156(19) 0.0419(7) Uani 1 1 d .
H22 H 0.7179 1.4973 0.6563 0.050 Uiso 1 1 calc R
O5 O 0.2034(3) 0.3388(2) 0.2262(2) 0.0755(9) Uani 1 1 d .
H5A H 0.136(5) 0.390(4) 0.244(3) 0.091 Uiso 1 1 d .
H5B H 0.170(4) 0.263(4) 0.228(2) 0.091 Uiso 1 1 d .

loop_
_atom_site_aniso_label
_atom_site_aniso_U_11
_atom_site_aniso_U_22
_atom_site_aniso_U_33
_atom_site_aniso_U_23
_atom_site_aniso_U_13
_atom_site_aniso_U_12
Zn1 0.0428(2) 0.0200(2) 0.01806(19) 0.00005(8) 0.00661(14) -0.00581(10)
O1 0.0621(13) 0.0234(9) 0.0258(8) -0.0060(6) 0.0177(8) -0.0079(8)
O2 0.0470(11) 0.0208(8) 0.0277(8) 0.0040(7) 0.0093(7) -0.0036(7)
O4 0.0550(12) 0.0308(9) 0.0194(8) -0.0063(7) 0.0082(8) -0.0042(9)
O3 0.0562(12) 0.0376(10) 0.0183(8) 0.0005(7) 0.0125(8) -0.0077(9)
N3 0.0404(13) 0.0336(14) 0.0500(15) -0.0036(10) 0.0108(11) -0.0109(10)
N1 0.0416(13) 0.0266(11) 0.0275(10) 0.0008(8) 0.0032(9) -0.0060(9)
N4 0.0461(13) 0.0218(10) 0.0324(10) 0.0033(8) 0.0076(9) -0.0046(9)
N2 0.0396(13) 0.0315(12) 0.0456(13) -0.0009(10) 0.0025(10) -0.0117(10)
C3 0.0343(12) 0.0169(11) 0.0202(10) -0.0004(8) 0.0045(8) -0.0017(9)
C7 0.0353(13) 0.0177(11) 0.0220(10) -0.0013(8) 0.0050(9) -0.0028(9)
C1 0.0313(12) 0.0182(11) 0.0191(10) -0.0002(8) 0.0070(9) 0.0003(8)
C21 0.0493(18) 0.0321(15) 0.066(2) -0.0054(14) 0.0182(15) -0.0006(13)
C17 0.060(2) 0.0443(19) 0.0471(18) -0.0024(13) -0.0021(15) -0.0226(14)
C16 0.0370(16) 0.0402(18) 0.066(2) -0.0020(13) 0.0074(15) -0.0092(12)
C15 0.0367(15) 0.0393(16) 0.0455(16) -0.0054(12) 0.0031(12) -0.0114(12)
C5 0.0360(12) 0.0215(11) 0.0184(10) -0.0020(8) 0.0062(8) -0.0004(9)
C4 0.0375(13) 0.0204(11) 0.0193(10) 0.0015(8) 0.0067(9) -0.0019(9)
C18 0.0439(18) 0.0421(17) 0.064(2) 0.0037(16) -0.0050(15) -0.0189(14)
C8 0.0418(14) 0.0230(12) 0.0203(10) 0.0000(9) 0.0071(9) 0.0025(10)
C6 0.0398(14) 0.0189(11) 0.0224(10) -0.0011(8) 0.0050(9) -0.0010(9)
C2 0.0387(13) 0.0177(11) 0.0170(9) -0.0008(8) 0.0072(8) -0.0008(8)
C19 0.0492(19) 0.0364(17) 0.079(2) -0.0059(16) 0.0243(17) -0.0099(14)
C12 0.0509(18) 0.0332(15) 0.0406(15) -0.0085(11) 0.0135(13) -0.0079(11)
C11 0.0441(15) 0.0277(13) 0.0308(12) -0.0030(10) 0.0059(11) -0.0049(11)
C10 0.0438(15) 0.0283(13) 0.0395(14) -0.0051(11) 0.0060(11) -0.0054(11)
C23 0.0509(18) 0.0287(14) 0.0648(19) -0.0105(13) 0.0269(15) -0.0100(12)
C9 0.0394(15) 0.0308(14) 0.0401(13) 0.0034(11) 0.0034(11) -0.0063(11)
C14 0.0360(16) 0.0407(19) 0.067(2) -0.0028(14) 0.0093(15) -0.0104(12)
C20 0.0440(16) 0.0321(15) 0.0443(15) -0.0017(11) 0.0109(12) -0.0057(12)
C24 0.0521(18) 0.0276(14) 0.0605(19) -0.0103(13) 0.0231(15) -0.0123(12)
C13 0.0437(16) 0.0394(16) 0.0456(15) -0.0054(12) 0.0146(12) -0.0047(12)
C22 0.0488(17) 0.0238(13) 0.0555(17) -0.0065(12) 0.0156(14) -0.0039(12)
O5 0.083(2) 0.0451(15) 0.112(2) 0.0094(15) 0.0552(19) 0.0005(13)

loop_
_atom_type_symbol
_atom_type_description
_atom_type_scat_dispersion_real
_atom_type_scat_dispersion_imag
_atom_type_scat_source
C C 0.0033 0.0016 'International Tables Vol C Tables 4.2.6.8 and 6.1.1.4'
N N 0.0061 0.0033 'International Tables Vol C Tables 4.2.6.8 and 6.1.1.4'
O O 0.0106 0.0060 'International Tables Vol C Tables 4.2.6.8 and 6.1.1.4'
Zn Zn 0.2839 1.4301 'International Tables Vol C Tables 4.2.6.8 and 6.1.1.4'
H H 0.0000 0.0000 'International Tables Vol C Tables 4.2.6.8 and 6.1.1.4'

loop_
_geom_angle_atom_site_label_1
_geom_angle_atom_site_label_2
_geom_angle_atom_site_label_3
_geom_angle
_geom_angle_site_symmetry_1
_geom_angle_site_symmetry_3
O1 Zn1 O2 119.45(7) . 3_566
O1 Zn1 N1 94.35(8) . .
O2 Zn1 N1 87.40(8) 3_566 .
O1 Zn1 N4 90.48(8) . 1_445
O2 Zn1 N4 88.42(8) 3_566 1_445
N1 Zn1 N4 174.75(8) . 1_445
O1 Zn1 O3 90.47(7) . 4_566
O2 Zn1 O3 149.66(6) 3_566 4_566
N1 Zn1 O3 95.75(8) . 4_566
N4 Zn1 O3 86.27(8) 1_445 4_566
O1 Zn1 O4 148.79(7) . 4_566
O2 Zn1 O4 91.59(7) 3_566 4_566
N1 Zn1 O4 89.89(8) . 4_566
N4 Zn1 O4 87.04(8) 1_445 4_566
O3 Zn1 O4 58.33(7) 4_566 4_566
O1 Zn1 C8 119.44(7) . 4_566
O2 Zn1 C8 120.68(7) 3_566 4_566
N1 Zn1 C8 94.85(8) . 4_566
N4 Zn1 C8 84.54(8) 1_445 4_566
O3 Zn1 C8 29.05(7) 4_566 4_566
O4 Zn1 C8 29.36(7) 4_566 4_566
C7 O1 Zn1 143.67(16) . .
C7 O2 Zn1 133.27(17) . 3_566
C8 O4 Zn1 90.04(14) . 4_565
C8 O3 Zn1 90.49(15) . 4_565
C17 N3 C19 112.1(3) . .
C17 N3 C16 108.5(3) . .
C19 N3 C16 114.2(3) . .
C12 N1 C11 117.4(2) . .
C12 N1 Zn1 124.88(18) . .
C11 N1 Zn1 117.40(19) . .
C23 N4 C22 116.3(2) . .
C23 N4 Zn1 118.9(2) . 1_665
C22 N4 Zn1 124.31(18) . 1_665
C14 N2 C18 111.4(3) . .
C14 N2 C15 110.8(2) . .
C18 N2 C15 109.3(2) . .
C2 C3 C4 120.4(2) . .
C2 C3 C7 119.90(19) . .
C4 C3 C7 119.48(19) . .
O2 C7 O1 126.2(2) . .
O2 C7 C3 117.77(19) . .
O1 C7 C3 116.00(19) . .
C6 C1 C2 117.6(2) . .
C6 C1 C1 122.0(2) . 3_556
C2 C1 C1 120.4(2) . 3_556
C22 C21 C20 119.6(3) . .
C22 C21 H21 120.2 . .
C20 C21 H21 120.2 . .
N3 C17 C18 110.2(3) . .
N3 C17 H17A 109.6 . .
C18 C17 H17A 109.6 . .
N3 C17 H17B 109.6 . .
C18 C17 H17B 109.6 . .
H17A C17 H17B 108.1 . .
N3 C16 C15 109.8(3) . .
N3 C16 H16A 109.7 . .
C15 C16 H16A 109.7 . .
N3 C16 H16B 109.7 . .
C15 C16 H16B 109.7 . .
H16A C16 H16B 108.2 . .
N2 C15 C16 111.4(3) . .
N2 C15 H15A 109.4 . .
C16 C15 H15A 109.4 . .
N2 C15 H15B 109.3 . .
C16 C15 H15B 109.3 . .
H15A C15 H15B 108.0 . .
C4 C5 C6 119.5(2) . .
C4 C5 C8 120.9(2) . .
C6 C5 C8 119.6(2) . .
C3 C4 C5 119.6(2) . .
C3 C4 H4A 120.2 . .
C5 C4 H4A 120.2 . .
N2 C18 C17 110.4(3) . .
N2 C18 H18A 109.6 . .
C17 C18 H18A 109.6 . .
N2 C18 H18B 109.6 . .
C17 C18 H18B 109.6 . .
H18A C18 H18B 108.1 . .
O3 C8 O4 120.8(2) . .
O3 C8 C5 120.3(2) . .
O4 C8 C5 118.9(2) . .
O3 C8 Zn1 60.47(12) . 4_565
O4 C8 Zn1 60.59(12) . 4_565
C5 C8 Zn1 173.73(18) . 4_565
C1 C6 C5 121.8(2) . .
C1 C6 H6 119.1 . .
C5 C6 H6 119.1 . .
C3 C2 C1 121.05(19) . .
C3 C2 H2 119.5 . .
C1 C2 H2 119.5 . .
N3 C19 C20 112.2(3) . .
N3 C19 H19A 109.2 . .
C20 C19 H19A 109.2 . .
N3 C19 H19B 109.2 . .
C20 C19 H19B 109.2 . .
H19A C19 H19B 107.9 . .
N1 C12 C13 122.7(3) . .
N1 C12 H12 118.6 . .
C13 C12 H12 118.6 . .
N1 C11 C10 123.0(3) . .
N1 C11 H11 118.5 . .
C10 C11 H11 118.5 . .
C11 C10 C9 119.4(2) . .
C11 C10 H10 120.3 . .
C9 C10 H10 120.3 . .
N4 C23 C24 124.4(3) . .
N4 C23 H23 117.8 . .
C24 C23 H23 117.8 . .
C13 C9 C10 117.3(3) . .
C13 C9 C14 121.9(3) . .
C10 C9 C14 120.8(3) . .
N2 C14 C9 112.7(2) . .
N2 C14 H14A 109.0 . .
C9 C14 H14A 109.0 . .
N2 C14 H14B 109.0 . .
C9 C14 H14B 109.0 . .
H14A C14 H14B 107.8 . .
C24 C20 C21 117.5(3) . .
C24 C20 C19 121.3(3) . .
C21 C20 C19 121.2(3) . .
C20 C24 C23 119.1(3) . .
C20 C24 H24 120.5 . .
C23 C24 H24 120.5 . .
C9 C13 C12 120.1(3) . .
C9 C13 H13 119.9 . .
C12 C13 H13 119.9 . .
N4 C22 C21 123.2(3) . .
N4 C22 H22 118.4 . .
C21 C22 H22 118.4 . .
H5A O5 H5B 110(3) . .

loop_
_geom_bond_atom_site_label_1
_geom_bond_atom_site_label_2
_geom_bond_distance
_geom_bond_site_symmetry_2
Zn1 O1 2.0578(16) .
Zn1 O2 2.0867(18) 3_566
Zn1 N1 2.126(2) .
Zn1 N4 2.136(2) 1_445
Zn1 O3 2.2437(17) 4_566
Zn1 O4 2.2464(18) 4_566
Zn1 C8 2.579(2) 4_566
O1 C7 1.260(3) .
O2 C7 1.257(3) .
O2 Zn1 2.0867(18) 3_566
O4 C8 1.264(3) .
O4 Zn1 2.2464(18) 4_565
O3 C8 1.252(3) .
O3 Zn1 2.2437(18) 4_565
N3 C17 1.452(4) .
N3 C19 1.456(4) .
N3 C16 1.461(4) .
N1 C12 1.338(4) .
N1 C11 1.343(3) .
N4 C23 1.327(3) .
N4 C22 1.346(4) .
N4 Zn1 2.136(2) 1_665
N2 C14 1.446(4) .
N2 C18 1.464(4) .
N2 C15 1.464(4) .
C3 C2 1.389(3) .
C3 C4 1.395(3) .
C3 C7 1.523(3) .
C1 C6 1.394(3) .
C1 C2 1.412(3) .
C1 C1 1.492(4) 3_556
C21 C22 1.381(4) .
C21 C20 1.389(4) .
C21 H21 0.9300 .
C17 C18 1.508(5) .
C17 H17A 0.9700 .
C17 H17B 0.9700 .
C16 C15 1.504(4) .
C16 H16A 0.9700 .
C16 H16B 0.9700 .
C15 H15A 0.9700 .
C15 H15B 0.9700 .
C5 C4 1.397(3) .
C5 C6 1.401(3) .
C5 C8 1.500(3) .
C4 H4A 0.9300 .
C18 H18A 0.9700 .
C18 H18B 0.9700 .
C8 Zn1 2.579(2) 4_565
C6 H6 0.9300 .
C2 H2 0.9300 .
C19 C20 1.504(4) .
C19 H19A 0.9700 .
C19 H19B 0.9700 .
C12 C13 1.383(4) .
C12 H12 0.9300 .
C11 C10 1.383(4) .
C11 H11 0.9300 .
C10 C9 1.391(4) .
C10 H10 0.9300 .
C23 C24 1.386(4) .
C23 H23 0.9300 .
C9 C13 1.380(4) .
C9 C14 1.511(4) .
C14 H14A 0.9700 .
C14 H14B 0.9700 .
C20 C24 1.374(4) .
C24 H24 0.9300 .
C13 H13 0.9300 .
C22 H22 0.9300 .
O5 H5A 1.03(5) .
O5 H5B 1.03(5) .
